data_7032604
loop_
_publ_author_name
'Dim\'e, Abdou K D'
'Devillers, Charles H.'
'Cattey, H\'el\`ene'
'Lucas, Dominique'

_publ_section_title
;
 Versatile redox reactivity of triaryl-meso-substituted Ni(ii) porphyrin.
;
_journal_issue 39
_journal_name_full 'Dalton transactions (Cambridge, England : 2003)'
_journal_page_first 14554
_journal_page_last 14564
_journal_paper_doi 10.1039/c4dt00221k
_journal_volume 43
_journal_year 2014
_chemical_formula_moiety 'C58 H42 N4 Ni P, F6 P'
_chemical_formula_sum 'C58 H42 F6 N4 Ni P2'
_chemical_formula_weight 1029.61
_space_group_IT_number 2
_symmetry_cell_setting triclinic
_symmetry_space_group_name_Hall '-P 1'
_symmetry_space_group_name_H-M 'P -1'
_atom_sites_solution_hydrogens geom
_atom_sites_solution_primary direct
_atom_sites_solution_secondary difmap
_audit_creation_method SHELXL-97
_cell_angle_alpha 87.634(2)
_cell_angle_beta 83.678(2)
_cell_angle_gamma 84.350(2)
_cell_formula_units_Z 2
_cell_length_a 9.3136(4)
_cell_length_b 15.5847(6)
_cell_length_c 16.2590(7)
_cell_measurement_reflns_used 25910
_cell_measurement_temperature 115(2)
_cell_measurement_theta_max 27.485
_cell_measurement_theta_min 0.998
_cell_volume 2333.14(17)
_computing_cell_refinement 'DENZO-SMN (Otwinowski & Minor, 1997)'
_computing_data_collection 'KappaCCD Server Software (Nonius,1998)'
_computing_data_reduction 'DENZO-SMN (Otwinowski & Minor, 1997)'
_computing_molecular_graphics 'ORTEP-3 (Farrugia, 1997)'
_computing_publication_material 'WinGX (Farrugia, 2012)'
_computing_structure_refinement 'SHELXL-97 (Sheldrick, 2008)'
_computing_structure_solution 'SIR92 (Altomare, 1993)'
_diffrn_ambient_temperature 115(2)
_diffrn_measured_fraction_theta_full 0.980
_diffrn_measured_fraction_theta_max 0.980
_diffrn_measurement_device_type KappaCCD
_diffrn_measurement_method '\f scans (\k = 0) + additional \w scans'
_diffrn_radiation_monochromator graphite
_diffrn_radiation_source 'fine-focus sealed tube'
_diffrn_radiation_type MoK\a
_diffrn_radiation_wavelength 0.71073
_diffrn_reflns_av_R_equivalents 0.0747
_diffrn_reflns_av_sigmaI/netI 0.0928
_diffrn_reflns_limit_h_max 12
_diffrn_reflns_limit_h_min -12
_diffrn_reflns_limit_k_max 20
_diffrn_reflns_limit_k_min -18
_diffrn_reflns_limit_l_max 21
_diffrn_reflns_limit_l_min -21
_diffrn_reflns_number 18462
_diffrn_reflns_theta_full 27.53
_diffrn_reflns_theta_max 27.53
_diffrn_reflns_theta_min 3.78
_diffrn_standards_number 0
_exptl_absorpt_coefficient_mu 0.555
_exptl_absorpt_correction_type none
_exptl_crystal_colour violet
_exptl_crystal_density_diffrn 1.466
_exptl_crystal_density_method 'not measured'
_exptl_crystal_description prism
_exptl_crystal_F_000 1060
_exptl_crystal_size_max 0.1
_exptl_crystal_size_mid 0.07
_exptl_crystal_size_min 0.05
_refine_diff_density_max 1.171
_refine_diff_density_min -0.554
_refine_diff_density_rms 0.129
_refine_ls_extinction_method none
_refine_ls_goodness_of_fit_ref 1.202
_refine_ls_hydrogen_treatment noref
_refine_ls_matrix_type full
_refine_ls_number_parameters 643
_refine_ls_number_reflns 10535
_refine_ls_number_restraints 0
_refine_ls_restrained_S_all 1.202
_refine_ls_R_factor_all 0.1533
_refine_ls_R_factor_gt 0.1051
_refine_ls_shift/su_max 0.005
_refine_ls_shift/su_mean 0.000
_refine_ls_structure_factor_coef Fsqd
_refine_ls_weighting_details 'calc w=1/[\s^2^(Fo^2^)+(0.0000P)^2^+21.6158P] where P=(Fo^2^+2Fc^2^)/3'
_refine_ls_weighting_scheme calc
_refine_ls_wR_factor_gt 0.2069
_refine_ls_wR_factor_ref 0.2303
_reflns_number_gt 7401
_reflns_number_total 10535
_reflns_threshold_expression >2sigma(I)
_cod_data_source_file c4dt00221k2.cif
_cod_data_source_block 1107cd18_1-Ni-P+
_cod_depositor_comments 'Adding full bibliography for 7032602--7032605.cif.'
_cod_database_code 7032604

loop_
_symmetry_equiv_pos_as_xyz
'x, y, z'
'-x, -y, -z'

loop_
_atom_site_label
_atom_site_type_symbol
_atom_site_fract_x
_atom_site_fract_y
_atom_site_fract_z
_atom_site_U_iso_or_equiv
_atom_site_adp_type
_atom_site_occupancy
_atom_site_symmetry_multiplicity
_atom_site_calc_flag
_atom_site_refinement_flags
P2 P 0.2984(2) 0.36988(14) 0.35854(14) 0.0368(5) Uani 1 1 d .
F1 F 0.3694(6) 0.3842(4) 0.4416(3) 0.0677(17) Uani 1 1 d .
F2 F 0.2271(6) 0.3559(4) 0.2768(3) 0.0663(17) Uani 1 1 d .
F3 F 0.3625(8) 0.2708(4) 0.3606(6) 0.099(3) Uani 1 1 d .
F4 F 0.2332(8) 0.4671(4) 0.3603(4) 0.0766(19) Uani 1 1 d .
F5 F 0.4411(7) 0.3951(5) 0.3063(4) 0.081(2) Uani 1 1 d .
F6 F 0.1548(6) 0.3418(4) 0.4125(4) 0.0736(18) Uani 1 1 d .
Ni Ni 0.85850(9) 0.22586(5) 0.97736(5) 0.01606(19) Uani 1 1 d .
P1 P 1.02779(18) 0.29229(10) 0.67325(10) 0.0193(3) Uani 1 1 d .
N1 N 0.8502(6) 0.1680(3) 0.8770(3) 0.0177(11) Uani 1 1 d .
N2 N 0.8480(6) 0.1189(3) 1.0392(3) 0.0172(10) Uani 1 1 d .
N3 N 0.8653(6) 0.2847(3) 1.0771(3) 0.0212(11) Uani 1 1 d .
N4 N 0.8678(6) 0.3325(3) 0.9145(3) 0.0172(11) Uani 1 1 d .
C1 C 0.9119(7) 0.3450(4) 0.8322(4) 0.0178(12) Uani 1 1 d .
C2 C 0.9440(7) 0.2770(4) 0.7779(4) 0.0190(12) Uani 1 1 d .
C3 C 0.8956(7) 0.1948(4) 0.7985(4) 0.0185(12) Uani 1 1 d .
C4 C 0.8702(7) 0.1322(4) 0.7403(4) 0.0228(13) Uani 1 1 d .
H4 H 0.8953 0.1348 0.6833 0.027 Uiso 1 1 calc R
C5 C 0.8032(7) 0.0692(4) 0.7838(4) 0.0215(13) Uani 1 1 d .
H5 H 0.7688 0.0216 0.7624 0.026 Uiso 1 1 calc R
C6 C 0.7951(7) 0.0899(4) 0.8702(4) 0.0179(12) Uani 1 1 d .
C7 C 0.7633(7) 0.0315(4) 0.9350(4) 0.0196(13) Uani 1 1 d .
C8 C 0.8024(7) 0.0434(4) 1.0141(4) 0.0185(12) Uani 1 1 d .
C9 C 0.8150(7) -0.0218(4) 1.0777(4) 0.0197(13) Uani 1 1 d .
H9 H 0.7886 -0.0777 1.0763 0.024 Uiso 1 1 calc R
C10 C 0.8715(7) 0.0120(4) 1.1401(4) 0.0208(13) Uani 1 1 d .
H10 H 0.8966 -0.0169 1.1884 0.025 Uiso 1 1 calc R
C11 C 0.8862(7) 0.1017(4) 1.1182(4) 0.0201(13) Uani 1 1 d .
C12 C 0.9181(7) 0.1629(4) 1.1722(4) 0.0209(13) Uani 1 1 d .
C13 C 0.9003(7) 0.2506(4) 1.1529(4) 0.0202(13) Uani 1 1 d .
C14 C 0.8933(8) 0.3179(4) 1.2118(4) 0.0276(15) Uani 1 1 d .
H14 H 0.9179 0.3121 1.2658 0.033 Uiso 1 1 calc R
C15 C 0.8434(8) 0.3913(4) 1.1724(4) 0.0242(14) Uani 1 1 d .
H15 H 0.8227 0.4453 1.1954 0.029 Uiso 1 1 calc R
C16 C 0.8284(7) 0.3708(4) 1.0896(4) 0.0203(13) Uani 1 1 d .
C17 C 0.7903(6) 0.4322(4) 1.0275(4) 0.0180(12) Uani 1 1 d .
C18 C 0.8202(7) 0.4137(4) 0.9454(4) 0.0197(13) Uani 1 1 d .
C19 C 0.8295(7) 0.4778(4) 0.8781(4) 0.0216(13) Uani 1 1 d .
H19 H 0.7984 0.5362 0.8812 0.026 Uiso 1 1 calc R
C20 C 0.8920(7) 0.4364(4) 0.8101(4) 0.0221(13) Uani 1 1 d .
H20 H 0.9177 0.4617 0.7585 0.026 Uiso 1 1 calc R
C21 C 1.1202(7) 0.3883(4) 0.6580(4) 0.0227(13) Uani 1 1 d .
C22 C 1.2416(7) 0.3927(4) 0.7005(4) 0.0249(14) Uani 1 1 d .
H22 H 1.2657 0.3500 0.7396 0.030 Uiso 1 1 calc R
C23 C 1.3261(7) 0.4613(4) 0.6839(4) 0.0255(14) Uani 1 1 d .
H23 H 1.4080 0.4640 0.7113 0.031 Uiso 1 1 calc R
C24 C 1.2887(9) 0.5251(5) 0.6271(5) 0.0339(17) Uani 1 1 d .
H24 H 1.3454 0.5709 0.6160 0.041 Uiso 1 1 calc R
C25 C 1.1674(10) 0.5212(5) 0.5865(5) 0.043(2) Uani 1 1 d .
H25 H 1.1412 0.5654 0.5493 0.051 Uiso 1 1 calc R
C26 C 1.0834(8) 0.4518(5) 0.6005(5) 0.0326(17) Uani 1 1 d .
H26 H 1.0036 0.4484 0.5715 0.039 Uiso 1 1 calc R
C27 C 0.8903(7) 0.2916(4) 0.6028(4) 0.0238(14) Uani 1 1 d .
C28 C 0.9128(9) 0.2478(5) 0.5289(5) 0.0348(17) Uani 1 1 d .
H28 H 1.0028 0.2186 0.5127 0.042 Uiso 1 1 calc R
C29 C 0.8006(9) 0.2479(5) 0.4794(5) 0.0402(19) Uani 1 1 d .
H29 H 0.8158 0.2182 0.4303 0.048 Uiso 1 1 calc R
C30 C 0.6694(8) 0.2906(5) 0.5016(5) 0.0334(17) Uani 1 1 d .
H30 H 0.5949 0.2895 0.4682 0.040 Uiso 1 1 calc R
C31 C 0.6458(9) 0.3358(5) 0.5737(5) 0.0389(18) Uani 1 1 d .
H31 H 0.5561 0.3661 0.5881 0.047 Uiso 1 1 calc R
C32 C 0.7567(8) 0.3360(5) 0.6254(5) 0.0351(17) Uani 1 1 d .
H32 H 0.7405 0.3657 0.6744 0.042 Uiso 1 1 calc R
C33 C 1.1749(7) 0.2079(4) 0.6515(4) 0.0251(14) Uani 1 1 d .
C34 C 1.2244(7) 0.1508(4) 0.7124(5) 0.0273(15) Uani 1 1 d .
H34 H 1.1753 0.1504 0.7653 0.033 Uiso 1 1 calc R
C35 C 1.3466(8) 0.0948(5) 0.6939(5) 0.0372(18) Uani 1 1 d .
H35 H 1.3794 0.0566 0.7347 0.045 Uiso 1 1 calc R
C36 C 1.4210(9) 0.0947(5) 0.6160(6) 0.041(2) Uani 1 1 d .
H36 H 1.5025 0.0560 0.6044 0.049 Uiso 1 1 calc R
C37 C 1.3754(9) 0.1517(5) 0.5550(5) 0.0396(19) Uani 1 1 d .
H37 H 1.4259 0.1512 0.5024 0.048 Uiso 1 1 calc R
C38 C 1.2540(8) 0.2099(5) 0.5720(5) 0.0329(17) Uani 1 1 d .
H38 H 1.2249 0.2499 0.5316 0.040 Uiso 1 1 calc R
C39 C 0.6973(7) -0.0487(4) 0.9169(4) 0.0193(12) Uani 1 1 d .
C40 C 0.7633(7) -0.1315(4) 0.9301(4) 0.0220(13) Uani 1 1 d .
H40 H 0.8515 -0.1383 0.9525 0.026 Uiso 1 1 calc R
C41 C 0.7003(8) -0.2039(4) 0.9105(4) 0.0270(15) Uani 1 1 d .
H41 H 0.7485 -0.2583 0.9183 0.032 Uiso 1 1 calc R
C42 C 0.5665(8) -0.1966(5) 0.8797(4) 0.0288(15) Uani 1 1 d .
C43 C 0.5014(7) -0.1142(4) 0.8665(5) 0.0280(15) Uani 1 1 d .
H43 H 0.4130 -0.1076 0.8442 0.034 Uiso 1 1 calc R
C44 C 0.5636(7) -0.0411(4) 0.8854(4) 0.0249(14) Uani 1 1 d .
H44 H 0.5156 0.0133 0.8769 0.030 Uiso 1 1 calc R
C45 C 0.4978(9) -0.2767(5) 0.8647(6) 0.044(2) Uani 1 1 d .
H45A H 0.5719 -0.3214 0.8472 0.066 Uiso 1 1 calc R
H45B H 0.4337 -0.2648 0.8224 0.066 Uiso 1 1 calc R
H45C H 0.4437 -0.2951 0.9149 0.066 Uiso 1 1 calc R
C46 C 0.9617(8) 0.1325(4) 1.2560(4) 0.0246(14) Uani 1 1 d .
C47 C 1.0928(8) 0.1536(4) 1.2796(4) 0.0264(15) Uani 1 1 d .
H47 H 1.1498 0.1893 1.2456 0.032 Uiso 1 1 calc R
C48 C 1.1381(9) 0.1208(5) 1.3548(5) 0.0350(18) Uani 1 1 d .
H48 H 1.2246 0.1355 1.3715 0.042 Uiso 1 1 calc R
C49 C 1.0543(10) 0.0665(5) 1.4043(5) 0.043(2) Uani 1 1 d .
H49 H 1.0874 0.0419 1.4527 0.051 Uiso 1 1 calc R
C50 C 0.9219(10) 0.0486(5) 1.3823(5) 0.042(2) Uani 1 1 d .
H50 H 0.8647 0.0137 1.4172 0.051 Uiso 1 1 calc R
C51 C 0.8730(9) 0.0819(4) 1.3089(4) 0.0310(16) Uani 1 1 d .
H51 H 0.7825 0.0708 1.2951 0.037 Uiso 1 1 calc R
C52 C 0.7273(7) 0.5203(4) 1.0546(4) 0.0172(12) Uani 1 1 d .
C53 C 0.8081(7) 0.5907(4) 1.0481(4) 0.0212(13) Uani 1 1 d .
H53 H 0.9045 0.5843 1.0254 0.025 Uiso 1 1 calc R
C54 C 0.7462(7) 0.6711(4) 1.0752(4) 0.0235(14) Uani 1 1 d .
H54 H 0.8022 0.7177 1.0710 0.028 Uiso 1 1 calc R
C55 C 0.6021(8) 0.6823(4) 1.1082(4) 0.0263(15) Uani 1 1 d .
C56 C 0.5230(7) 0.6112(5) 1.1156(5) 0.0276(15) Uani 1 1 d .
H56 H 0.4266 0.6174 1.1384 0.033 Uiso 1 1 calc R
C57 C 0.5845(7) 0.5312(4) 1.0899(4) 0.0243(14) Uani 1 1 d .
H57 H 0.5296 0.4841 1.0962 0.029 Uiso 1 1 calc R
C58 C 0.5323(8) 0.7704(5) 1.1337(6) 0.040(2) Uani 1 1 d .
H58A H 0.6010 0.8006 1.1583 0.060 Uiso 1 1 calc R
H58B H 0.4492 0.7638 1.1731 0.060 Uiso 1 1 calc R
H58C H 0.5025 0.8026 1.0859 0.060 Uiso 1 1 calc R

loop_
_atom_site_aniso_label
_atom_site_aniso_U_11
_atom_site_aniso_U_22
_atom_site_aniso_U_33
_atom_site_aniso_U_23
_atom_site_aniso_U_13
_atom_site_aniso_U_12
P2 0.0341(11) 0.0349(11) 0.0414(12) 0.0009(9) -0.0038(9) -0.0044(9)
F1 0.057(4) 0.101(5) 0.047(3) -0.006(3) -0.017(3) -0.002(3)
F2 0.062(4) 0.098(5) 0.047(3) -0.003(3) -0.014(3) -0.040(3)
F3 0.079(5) 0.043(3) 0.173(8) -0.007(4) -0.010(5) 0.005(3)
F4 0.110(5) 0.046(3) 0.072(4) 0.002(3) -0.026(4) 0.017(3)
F5 0.072(4) 0.116(6) 0.061(4) -0.026(4) 0.017(3) -0.060(4)
F6 0.048(3) 0.100(5) 0.071(4) 0.029(4) 0.000(3) -0.019(3)
Ni 0.0199(4) 0.0130(4) 0.0156(4) 0.0010(3) -0.0026(3) -0.0030(3)
P1 0.0233(8) 0.0180(8) 0.0165(8) 0.0030(6) -0.0015(6) -0.0042(6)
N1 0.028(3) 0.011(2) 0.015(3) -0.0030(19) -0.004(2) -0.004(2)
N2 0.022(3) 0.014(2) 0.018(3) 0.000(2) -0.008(2) -0.004(2)
N3 0.024(3) 0.017(3) 0.022(3) 0.000(2) -0.004(2) -0.001(2)
N4 0.024(3) 0.008(2) 0.020(3) 0.0045(19) -0.003(2) -0.0031(19)
C1 0.018(3) 0.016(3) 0.018(3) 0.006(2) -0.004(2) -0.001(2)
C2 0.023(3) 0.018(3) 0.015(3) 0.004(2) 0.000(2) -0.006(2)
C3 0.022(3) 0.017(3) 0.015(3) -0.001(2) -0.001(2) 0.005(2)
C4 0.027(3) 0.022(3) 0.020(3) 0.001(3) -0.005(3) -0.003(3)
C5 0.027(3) 0.020(3) 0.018(3) -0.002(2) -0.005(3) -0.004(3)
C6 0.017(3) 0.020(3) 0.018(3) 0.000(2) -0.003(2) -0.005(2)
C7 0.022(3) 0.015(3) 0.021(3) 0.000(2) 0.001(2) -0.002(2)
C8 0.021(3) 0.016(3) 0.018(3) 0.001(2) 0.001(2) 0.000(2)
C9 0.023(3) 0.016(3) 0.020(3) 0.001(2) -0.001(2) -0.002(2)
C10 0.023(3) 0.021(3) 0.018(3) 0.003(2) -0.003(2) -0.003(3)
C11 0.023(3) 0.020(3) 0.017(3) 0.003(2) -0.001(2) -0.005(2)
C12 0.026(3) 0.019(3) 0.018(3) 0.002(2) -0.004(3) -0.004(3)
C13 0.024(3) 0.016(3) 0.022(3) 0.002(2) -0.005(3) -0.003(2)
C14 0.033(4) 0.025(3) 0.027(4) -0.004(3) -0.010(3) -0.005(3)
C15 0.037(4) 0.016(3) 0.019(3) -0.002(2) -0.002(3) -0.001(3)
C16 0.021(3) 0.014(3) 0.025(3) 0.000(2) -0.001(3) -0.002(2)
C17 0.017(3) 0.016(3) 0.022(3) 0.000(2) -0.005(2) -0.003(2)
C18 0.020(3) 0.013(3) 0.027(3) -0.005(2) -0.004(3) -0.002(2)
C19 0.025(3) 0.017(3) 0.024(3) 0.003(3) -0.008(3) -0.002(2)
C20 0.027(3) 0.018(3) 0.023(3) 0.004(3) -0.005(3) -0.005(3)
C21 0.028(3) 0.022(3) 0.019(3) -0.004(3) -0.001(3) -0.008(3)
C22 0.028(4) 0.023(3) 0.024(3) 0.002(3) -0.006(3) -0.001(3)
C23 0.024(3) 0.029(3) 0.024(3) -0.002(3) -0.003(3) -0.006(3)
C24 0.041(4) 0.029(4) 0.033(4) 0.009(3) -0.005(3) -0.013(3)
C25 0.056(5) 0.038(4) 0.043(5) 0.021(4) -0.024(4) -0.028(4)
C26 0.040(4) 0.029(4) 0.033(4) 0.011(3) -0.015(3) -0.016(3)
C27 0.030(4) 0.018(3) 0.023(3) 0.004(3) -0.007(3) 0.000(3)
C28 0.044(5) 0.036(4) 0.025(4) -0.004(3) -0.007(3) 0.001(3)
C29 0.053(5) 0.038(4) 0.034(4) -0.005(3) -0.020(4) -0.006(4)
C30 0.035(4) 0.034(4) 0.035(4) 0.013(3) -0.017(3) -0.014(3)
C31 0.030(4) 0.047(5) 0.041(5) 0.002(4) -0.008(3) -0.005(4)
C32 0.030(4) 0.042(4) 0.033(4) -0.012(3) -0.002(3) 0.002(3)
C33 0.023(3) 0.022(3) 0.032(4) -0.001(3) -0.001(3) -0.006(3)
C34 0.022(3) 0.022(3) 0.038(4) 0.001(3) -0.004(3) -0.002(3)
C35 0.034(4) 0.027(4) 0.049(5) 0.006(3) -0.004(4) -0.003(3)
C36 0.031(4) 0.032(4) 0.059(6) -0.002(4) 0.008(4) -0.005(3)
C37 0.039(5) 0.034(4) 0.041(5) 0.000(3) 0.012(4) -0.001(3)
C38 0.036(4) 0.026(4) 0.035(4) 0.000(3) 0.006(3) -0.002(3)
C39 0.022(3) 0.017(3) 0.019(3) 0.002(2) 0.002(2) -0.008(2)
C40 0.023(3) 0.022(3) 0.022(3) -0.001(3) -0.003(3) -0.006(3)
C41 0.039(4) 0.017(3) 0.026(4) -0.001(3) -0.002(3) -0.005(3)
C42 0.029(4) 0.029(4) 0.027(4) -0.004(3) 0.009(3) -0.010(3)
C43 0.019(3) 0.029(4) 0.038(4) -0.007(3) -0.002(3) -0.011(3)
C44 0.023(3) 0.019(3) 0.032(4) -0.001(3) 0.000(3) -0.002(3)
C45 0.043(5) 0.034(4) 0.057(6) -0.016(4) 0.004(4) -0.017(4)
C46 0.042(4) 0.020(3) 0.013(3) 0.002(2) -0.007(3) -0.003(3)
C47 0.037(4) 0.020(3) 0.024(3) 0.001(3) -0.009(3) -0.002(3)
C48 0.051(5) 0.027(4) 0.030(4) 0.001(3) -0.019(4) -0.002(3)
C49 0.070(6) 0.038(4) 0.024(4) 0.002(3) -0.016(4) -0.008(4)
C50 0.069(6) 0.036(4) 0.023(4) 0.009(3) -0.008(4) -0.011(4)
C51 0.042(4) 0.027(3) 0.026(4) 0.000(3) -0.006(3) -0.011(3)
C52 0.022(3) 0.013(3) 0.018(3) -0.004(2) -0.007(2) 0.000(2)
C53 0.017(3) 0.020(3) 0.027(3) -0.001(3) -0.004(3) 0.002(2)
C54 0.025(3) 0.016(3) 0.031(4) 0.000(3) -0.005(3) -0.005(2)
C55 0.030(4) 0.020(3) 0.028(4) -0.002(3) -0.005(3) 0.002(3)
C56 0.016(3) 0.033(4) 0.035(4) -0.005(3) -0.005(3) -0.002(3)
C57 0.023(3) 0.022(3) 0.030(4) -0.002(3) -0.002(3) -0.009(3)
C58 0.032(4) 0.025(4) 0.063(6) -0.013(4) -0.007(4) 0.004(3)

loop_
_atom_type_symbol
_atom_type_description
_atom_type_scat_dispersion_real
_atom_type_scat_dispersion_imag
_atom_type_scat_source
C C 0.0033 0.0016 'International Tables Vol C Tables 4.2.6.8 and 6.1.1.4'
H H 0.0000 0.0000 'International Tables Vol C Tables 4.2.6.8 and 6.1.1.4'
N N 0.0061 0.0033 'International Tables Vol C Tables 4.2.6.8 and 6.1.1.4'
F F 0.0171 0.0103 'International Tables Vol C Tables 4.2.6.8 and 6.1.1.4'
P P 0.1023 0.0942 'International Tables Vol C Tables 4.2.6.8 and 6.1.1.4'
Ni Ni 0.3393 1.1124 'International Tables Vol C Tables 4.2.6.8 and 6.1.1.4'

loop_
_geom_angle_atom_site_label_1
_geom_angle_atom_site_label_2
_geom_angle_atom_site_label_3
_geom_angle
F5 P2 F4 91.3(4)
F5 P2 F2 90.9(3)
F4 P2 F2 91.1(4)
F5 P2 F3 90.4(4)
F4 P2 F3 177.7(4)
F2 P2 F3 90.5(4)
F5 P2 F1 89.5(3)
F4 P2 F1 88.7(3)
F2 P2 F1 179.6(4)
F3 P2 F1 89.7(4)
F5 P2 F6 178.5(4)
F4 P2 F6 90.2(4)
F2 P2 F6 89.4(3)
F3 P2 F6 88.2(4)
F1 P2 F6 90.2(3)
N3 Ni N1 179.4(2)
N3 Ni N2 90.1(2)
N1 Ni N2 90.4(2)
N3 Ni N4 90.5(2)
N1 Ni N4 89.0(2)
N2 Ni N4 179.4(2)
C21 P1 C2 113.5(3)
C21 P1 C27 111.1(3)
C2 P1 C27 108.6(3)
C21 P1 C33 102.2(3)
C2 P1 C33 109.3(3)
C27 P1 C33 112.0(3)
C3 N1 C6 106.3(5)
C3 N1 Ni 127.7(4)
C6 N1 Ni 126.1(4)
C11 N2 C8 106.0(5)
C11 N2 Ni 126.6(4)
C8 N2 Ni 127.4(4)
C16 N3 C13 105.0(5)
C16 N3 Ni 126.4(4)
C13 N3 Ni 128.4(4)
C1 N4 C18 106.5(5)
C1 N4 Ni 128.6(4)
C18 N4 Ni 124.8(4)
N4 C1 C2 122.5(5)
N4 C1 C20 109.5(5)
C2 C1 C20 126.9(6)
C1 C2 C3 121.2(6)
C1 C2 P1 122.1(5)
C3 C2 P1 116.2(4)
N1 C3 C2 123.8(5)
N1 C3 C4 110.2(5)
C2 C3 C4 125.6(6)
C5 C4 C3 107.2(6)
C5 C4 H4 126.4
C3 C4 H4 126.4
C4 C5 C6 106.7(6)
C4 C5 H5 126.7
C6 C5 H5 126.7
N1 C6 C7 125.7(6)
N1 C6 C5 109.6(5)
C7 C6 C5 123.6(6)
C6 C7 C8 121.0(6)
C6 C7 C39 118.5(6)
C8 C7 C39 120.3(6)
N2 C8 C7 124.3(5)
N2 C8 C9 109.7(5)
C7 C8 C9 125.7(6)
C10 C9 C8 107.8(6)
C10 C9 H9 126.1
C8 C9 H9 126.1
C9 C10 C11 107.1(6)
C9 C10 H10 126.4
C11 C10 H10 126.4
N2 C11 C12 125.6(6)
N2 C11 C10 109.2(5)
C12 C11 C10 124.9(6)
C13 C12 C11 121.5(6)
C13 C12 C46 119.7(6)
C11 C12 C46 118.6(6)
N3 C13 C12 124.0(6)
N3 C13 C14 110.5(5)
C12 C13 C14 124.9(6)
C15 C14 C13 105.8(6)
C15 C14 H14 127.1
C13 C14 H14 127.1
C14 C15 C16 107.7(6)
C14 C15 H15 126.1
C16 C15 H15 126.1
N3 C16 C17 124.8(6)
N3 C16 C15 110.7(6)
C17 C16 C15 124.3(6)
C18 C17 C16 120.8(6)
C18 C17 C52 121.5(5)
C16 C17 C52 117.5(5)
C17 C18 N4 125.4(6)
C17 C18 C19 124.8(5)
N4 C18 C19 109.2(5)
C20 C19 C18 106.9(5)
C20 C19 H19 126.5
C18 C19 H19 126.5
C19 C20 C1 107.6(6)
C19 C20 H20 126.2
C1 C20 H20 126.2
C26 C21 C22 120.4(6)
C26 C21 P1 121.9(5)
C22 C21 P1 117.5(5)
C23 C22 C21 119.6(6)
C23 C22 H22 120.2
C21 C22 H22 120.2
C24 C23 C22 120.0(7)
C24 C23 H23 120.0
C22 C23 H23 120.0
C23 C24 C25 120.1(7)
C23 C24 H24 120.0
C25 C24 H24 120.0
C24 C25 C26 120.7(7)
C24 C25 H25 119.6
C26 C25 H25 119.6
C21 C26 C25 119.1(7)
C21 C26 H26 120.5
C25 C26 H26 120.5
C32 C27 C28 119.5(7)
C32 C27 P1 117.4(5)
C28 C27 P1 123.1(5)
C29 C28 C27 119.8(7)
C29 C28 H28 120.1
C27 C28 H28 120.1
C30 C29 C28 120.9(7)
C30 C29 H29 119.6
C28 C29 H29 119.6
C29 C30 C31 120.3(7)
C29 C30 H30 119.9
C31 C30 H30 119.9
C30 C31 C32 120.1(7)
C30 C31 H31 120.0
C32 C31 H31 120.0
C27 C32 C31 119.5(7)
C27 C32 H32 120.2
C31 C32 H32 120.2
C34 C33 C38 119.4(6)
C34 C33 P1 122.7(5)
C38 C33 P1 117.2(5)
C35 C34 C33 119.8(7)
C35 C34 H34 120.1
C33 C34 H34 120.1
C36 C35 C34 120.9(8)
C36 C35 H35 119.5
C34 C35 H35 119.5
C35 C36 C37 120.4(7)
C35 C36 H36 119.8
C37 C36 H36 119.8
C36 C37 C38 120.1(7)
C36 C37 H37 120.0
C38 C37 H37 120.0
C37 C38 C33 119.3(7)
C37 C38 H38 120.3
C33 C38 H38 120.3
C44 C39 C40 117.7(6)
C44 C39 C7 119.1(6)
C40 C39 C7 123.2(6)
C41 C40 C39 121.4(6)
C41 C40 H40 119.3
C39 C40 H40 119.3
C42 C41 C40 121.1(6)
C42 C41 H41 119.5
C40 C41 H41 119.5
C43 C42 C41 117.3(6)
C43 C42 C45 123.3(7)
C41 C42 C45 119.3(7)
C42 C43 C44 122.2(7)
C42 C43 H43 118.9
C44 C43 H43 118.9
C43 C44 C39 120.3(6)
C43 C44 H44 119.9
C39 C44 H44 119.9
C42 C45 H45A 109.5
C42 C45 H45B 109.5
H45A C45 H45B 109.5
C42 C45 H45C 109.5
H45A C45 H45C 109.5
H45B C45 H45C 109.5
C47 C46 C51 120.1(6)
C47 C46 C12 119.4(6)
C51 C46 C12 120.5(6)
C46 C47 C48 119.5(7)
C46 C47 H47 120.2
C48 C47 H47 120.2
C49 C48 C47 120.0(7)
C49 C48 H48 120.0
C47 C48 H48 120.0
C50 C49 C48 120.3(7)
C50 C49 H49 119.9
C48 C49 H49 119.9
C49 C50 C51 120.8(8)
C49 C50 H50 119.6
C51 C50 H50 119.6
C50 C51 C46 119.1(7)
C50 C51 H51 120.5
C46 C51 H51 120.5
C53 C52 C57 118.6(5)
C53 C52 C17 122.4(6)
C57 C52 C17 119.0(5)
C52 C53 C54 120.6(6)
C52 C53 H53 119.7
C54 C53 H53 119.7
C55 C54 C53 120.6(6)
C55 C54 H54 119.7
C53 C54 H54 119.7
C56 C55 C54 118.2(6)
C56 C55 C58 120.9(7)
C54 C55 C58 120.8(6)
C57 C56 C55 121.3(6)
C57 C56 H56 119.4
C55 C56 H56 119.4
C56 C57 C52 120.6(6)
C56 C57 H57 119.7
C52 C57 H57 119.7
C55 C58 H58A 109.5
C55 C58 H58B 109.5
H58A C58 H58B 109.5
C55 C58 H58C 109.5
H58A C58 H58C 109.5
H58B C58 H58C 109.5

loop_
_geom_bond_atom_site_label_1
_geom_bond_atom_site_label_2
_geom_bond_distance
P2 F5 1.570(6)
P2 F4 1.576(6)
P2 F2 1.581(6)
P2 F3 1.600(6)
P2 F1 1.600(6)
P2 F6 1.605(6)
Ni N3 1.906(5)
Ni N1 1.910(5)
Ni N2 1.916(5)
Ni N4 1.918(5)
P1 C21 1.793(7)
P1 C2 1.809(6)
P1 C27 1.810(7)
P1 C33 1.819(7)
N1 C3 1.361(8)
N1 C6 1.380(7)
N2 C11 1.379(8)
N2 C8 1.382(8)
N3 C16 1.370(8)
N3 C13 1.381(8)
N4 C1 1.368(8)
N4 C18 1.394(7)
C1 C2 1.395(8)
C1 C20 1.453(8)
C2 C3 1.415(8)
C3 C4 1.440(8)
C4 C5 1.350(9)
C4 H4 0.9300
C5 C6 1.446(8)
C5 H5 0.9300
C6 C7 1.390(8)
C7 C8 1.398(9)
C7 C39 1.500(8)
C8 C9 1.426(8)
C9 C10 1.342(9)
C9 H9 0.9300
C10 C11 1.444(8)
C10 H10 0.9300
C11 C12 1.397(8)
C12 C13 1.387(8)
C12 C46 1.508(9)
C13 C14 1.441(9)
C14 C15 1.355(9)
C14 H14 0.9300
C15 C16 1.421(9)
C15 H15 0.9300
C16 C17 1.411(9)
C17 C18 1.369(9)
C17 C52 1.504(8)
C18 C19 1.452(9)
C19 C20 1.349(9)
C19 H19 0.9300
C20 H20 0.9300
C21 C26 1.378(9)
C21 C22 1.396(9)
C22 C23 1.389(9)
C22 H22 0.9300
C23 C24 1.375(10)
C23 H23 0.9300
C24 C25 1.377(11)
C24 H24 0.9300
C25 C26 1.393(10)
C25 H25 0.9300
C26 H26 0.9300
C27 C32 1.383(10)
C27 C28 1.393(9)
C28 C29 1.387(11)
C28 H28 0.9300
C29 C30 1.352(11)
C29 H29 0.9300
C30 C31 1.377(11)
C30 H30 0.9300
C31 C32 1.401(11)
C31 H31 0.9300
C32 H32 0.9300
C33 C34 1.389(10)
C33 C38 1.417(10)
C34 C35 1.378(10)
C34 H34 0.9300
C35 C36 1.375(11)
C35 H35 0.9300
C36 C37 1.377(12)
C36 H36 0.9300
C37 C38 1.389(10)
C37 H37 0.9300
C38 H38 0.9300
C39 C44 1.391(9)
C39 C40 1.392(9)
C40 C41 1.386(9)
C40 H40 0.9300
C41 C42 1.386(10)
C41 H41 0.9300
C42 C43 1.384(10)
C42 C45 1.497(10)
C43 C44 1.389(9)
C43 H43 0.9300
C44 H44 0.9300
C45 H45A 0.9600
C45 H45B 0.9600
C45 H45C 0.9600
C46 C47 1.393(10)
C46 C51 1.401(10)
C47 C48 1.398(9)
C47 H47 0.9300
C48 C49 1.381(11)
C48 H48 0.9300
C49 C50 1.378(12)
C49 H49 0.9300
C50 C51 1.387(10)
C50 H50 0.9300
C51 H51 0.9300
C52 C53 1.385(9)
C52 C57 1.386(9)
C53 C54 1.394(8)
C53 H53 0.9300
C54 C55 1.388(9)
C54 H54 0.9300
C55 C56 1.384(10)
C55 C58 1.513(9)
C56 C57 1.382(9)
C56 H56 0.9300
C57 H57 0.9300
C58 H58A 0.9600
C58 H58B 0.9600
C58 H58C 0.9600
